data_2013467
loop_
_publ_author_name
'Glidewell, Christopher'
'Low, John N.'
'Marchal, Antonio'
'Quesada, Antonio'

_publ_section_title
;
 Benzylation and nitrosation of
 4-amino-2-(methylsulfanyl)pyrimidin-6(1<i>H</i>)-one: two
 <i>P</i>2~1~/<i>c</i> polymorphs of
 4-amino-1-benzyl-2-(methylsulfanyl)pyrimidin-6(1<i>H</i>)-one with
 <i>Z</i>'=1 and 2, 4-amino-6-benzyloxy-2-(methylsulfanyl)pyrimidine
 and
 4-amino-1-benzyl-2-(methylsulfanyl)-5-nitrosopyrimidin-6(1<i>H</i>)-one
 all give different hydrogen-bonded supramolecular structures
;
_journal_issue 8
_journal_name_full 'Acta Crystallographica Section C'
_journal_page_first o454
_journal_page_last o460
_journal_paper_doi 10.1107/S0108270103013465
_journal_volume 59
_journal_year 2003
_chemical_formula_iupac 'C12 H13 N3 O S'
_chemical_formula_moiety 'C12 H13 N3 O S'
_chemical_formula_sum 'C12 H13 N3 O S'
_chemical_formula_weight 247.31
_chemical_name_systematic
;
4-Amino-6-benzyloxy-2-(methylsulfanyl)pyrimidine
;
_space_group_IT_number 14
_symmetry_cell_setting monoclinic
_symmetry_space_group_name_Hall '-P 2ybc'
_symmetry_space_group_name_H-M 'P 1 21/c 1'
_atom_sites_solution_hydrogens geom
_atom_sites_solution_primary direct
_atom_sites_solution_secondary difmap
_cell_angle_alpha 90.00
_cell_angle_beta 105.286(5)
_cell_angle_gamma 90.00
_cell_formula_units_Z 4
_cell_length_a 15.747(2)
_cell_length_b 5.1044(7)
_cell_length_c 15.501(3)
_cell_measurement_reflns_used 1177
_cell_measurement_temperature 120.0(10)
_cell_measurement_theta_max 20.51
_cell_measurement_theta_min 2.68
_cell_volume 1201.9(3)
_computing_cell_refinement 'DENZO-SMN (Otwinowski & Minor, 1997)'
_computing_data_collection 'KappaCCD Server Software (Nonius, 1997)'
_computing_data_reduction 'DENZO-SMN (Otwinowski & Minor, 1997)'
_computing_molecular_graphics 'PLATON (Spek, 2003)'
_computing_publication_material 'SHELXL97 (Sheldrick, 1997) and PRPKAPPA (Ferguson, 1999)'
_computing_structure_refinement 'SHELXL97 (Sheldrick, 1997)'
_computing_structure_solution 'SHELXS97 (Sheldrick, 1997)'
_diffrn_ambient_temperature 120.0(10)
_diffrn_measured_fraction_theta_full 0.982
_diffrn_measured_fraction_theta_max 0.982
_diffrn_measurement_device_type 'Nonius KappaCCD'
_diffrn_measurement_method '\f scans, and \w scans with \k offsets'
_diffrn_radiation_monochromator graphite
_diffrn_radiation_source 'rotating anode'
_diffrn_radiation_type 'Mo K\a'
_diffrn_radiation_wavelength 0.71073
_diffrn_reflns_av_R_equivalents 0.147
_diffrn_reflns_av_sigmaI/netI 0.0727
_diffrn_reflns_limit_h_max 15
_diffrn_reflns_limit_h_min -15
_diffrn_reflns_limit_k_max 5
_diffrn_reflns_limit_k_min -5
_diffrn_reflns_limit_l_max 15
_diffrn_reflns_limit_l_min -14
_diffrn_reflns_number 9738
_diffrn_reflns_theta_full 20.51
_diffrn_reflns_theta_max 20.51
_diffrn_reflns_theta_min 2.68
_diffrn_standards_decay_% negligible
_exptl_absorpt_coefficient_mu 0.256
_exptl_absorpt_correction_T_max 0.992
_exptl_absorpt_correction_T_min 0.862
_exptl_absorpt_correction_type multi-scan
_exptl_absorpt_process_details 'DENZO-SMN (Otwinowski & Minor, 1997)'
_exptl_crystal_colour colourless
_exptl_crystal_density_diffrn 1.367
_exptl_crystal_density_method 'not measured'
_exptl_crystal_description needle
_exptl_crystal_F_000 520
_exptl_crystal_size_max 0.60
_exptl_crystal_size_mid 0.04
_exptl_crystal_size_min 0.03
_refine_diff_density_max 0.323
_refine_diff_density_min -0.350
_refine_ls_extinction_method none
_refine_ls_goodness_of_fit_ref 1.217
_refine_ls_hydrogen_treatment constr
_refine_ls_matrix_type full
_refine_ls_number_parameters 155
_refine_ls_number_reflns 1177
_refine_ls_number_restraints 0
_refine_ls_restrained_S_all 1.217
_refine_ls_R_factor_all 0.0926
_refine_ls_R_factor_gt 0.0768
_refine_ls_shift/su_max 0.000
_refine_ls_shift/su_mean 0.000
_refine_ls_structure_factor_coef Fsqd
_refine_ls_weighting_details 'w=1/[\s^2^(Fo^2^)P)^2^+5.5293P] where P=(Fo^2^+2Fc^2^)/3'
_refine_ls_weighting_scheme calc
_refine_ls_wR_factor_gt 0.1481
_refine_ls_wR_factor_ref 0.1545
_reflns_number_gt 1006
_reflns_number_total 1177
_reflns_threshold_expression I>2\s(I)
_cod_data_source_file gg1172.cif
_cod_data_source_block IV
_cod_depositor_comments
;
The following automatic conversions were performed:

'_exptl_absorpt_correction_type' value 'Multi-scan' changed to
'multi-scan' according to
/home/saulius/struct/CIF-dictionaries/cif_core.dic dictionary named
'cif_core.dic' version 2.4.1 from 2010-06-29.

Automatic conversion script
Id: cif_fix_values 1715 2011-07-08 13:25:40Z adriana 
;
_cod_original_sg_symbol_H-M 'P 21/c'
_cod_database_code 2013467
_cod_database_fobs_code 2013467

loop_
_symmetry_equiv_pos_as_xyz
'x, y, z'
'-x, y+1/2, -z+1/2'
'-x, -y, -z'
'x, -y+1/2, z+1/2'

loop_
_atom_site_label
_atom_site_fract_x
_atom_site_fract_y
_atom_site_fract_z
_atom_site_U_iso_or_equiv
_atom_site_adp_type
_atom_site_calc_flag
_atom_site_refinement_flags
_atom_site_occupancy
_atom_site_disorder_assembly
_atom_site_disorder_group
_atom_site_type_symbol
S2 0.27418(12) 0.1502(4) 0.49135(12) 0.0270(6) Uani d . 1 . . S
O6 0.3641(3) -0.3141(9) 0.2472(3) 0.0235(12) Uani d . 1 . . O
N1 0.3258(3) -0.1023(10) 0.3632(3) 0.0169(14) Uani d . 1 . . N
N3 0.4194(4) 0.2350(10) 0.4443(3) 0.0195(14) Uani d . 1 . . N
N4 0.5508(3) 0.3420(11) 0.4124(4) 0.0252(15) Uani d . 1 . . N
C2 0.3481(4) 0.0834(13) 0.4247(4) 0.0175(17) Uani d . 1 . . C
C4 0.4774(4) 0.1946(13) 0.3940(4) 0.0192(17) Uani d . 1 . . C
C5 0.4600(4) 0.0042(13) 0.3257(4) 0.0212(18) Uani d . 1 . . C
C6 0.3834(4) -0.1335(13) 0.3146(4) 0.0196(17) Uani d . 1 . . C
C21 0.1850(4) -0.0671(14) 0.4410(5) 0.0274(19) Uani d . 1 . . C
C61 0.2014(4) -0.3409(13) 0.2024(4) 0.0180(17) Uani d . 1 . . C
C62 0.1258(5) -0.4274(14) 0.2224(5) 0.0283(19) Uani d . 1 . . C
C63 0.0444(5) -0.3127(16) 0.1852(5) 0.035(2) Uani d . 1 . . C
C64 0.0377(5) -0.1017(15) 0.1269(5) 0.034(2) Uani d . 1 . . C
C65 0.1130(5) -0.0166(15) 0.1062(5) 0.033(2) Uani d . 1 . . C
C66 0.1945(5) -0.1309(14) 0.1431(4) 0.0266(18) Uani d . 1 . . C
C67 0.2874(4) -0.4794(13) 0.2411(5) 0.0246(18) Uani d . 1 . . C
H21A 0.1633 -0.0270 0.3771 0.041 Uiso calc R 1 . . H
H21B 0.1372 -0.0440 0.4700 0.041 Uiso calc R 1 . . H
H21C 0.2058 -0.2487 0.4485 0.041 Uiso calc R 1 . . H
H4A 0.5600 0.4590 0.4556 0.030 Uiso calc R 1 . . H
H4B 0.5897 0.3214 0.3813 0.030 Uiso calc R 1 . . H
H5 0.4991 -0.0267 0.2895 0.025 Uiso calc R 1 . . H
H67A 0.2885 -0.5437 0.3017 0.030 Uiso calc R 1 . . H
H67B 0.2910 -0.6337 0.2035 0.030 Uiso calc R 1 . . H
H62 0.1296 -0.5697 0.2627 0.034 Uiso calc R 1 . . H
H63 -0.0067 -0.3782 0.1996 0.042 Uiso calc R 1 . . H
H64 -0.0173 -0.0186 0.1020 0.041 Uiso calc R 1 . . H
H65 0.1091 0.1246 0.0654 0.039 Uiso calc R 1 . . H
H66 0.2454 -0.0666 0.1280 0.032 Uiso calc R 1 . . H

loop_
_atom_site_aniso_label
_atom_site_aniso_U_11
_atom_site_aniso_U_22
_atom_site_aniso_U_33
_atom_site_aniso_U_12
_atom_site_aniso_U_13
_atom_site_aniso_U_23
S2 0.0268(11) 0.0283(12) 0.0289(11) -0.0019(9) 0.0129(8) -0.0051(9)
O6 0.021(3) 0.024(3) 0.026(3) -0.003(2) 0.008(2) -0.005(2)
N1 0.022(3) 0.012(3) 0.017(3) 0.003(3) 0.005(3) 0.000(3)
N3 0.024(4) 0.016(3) 0.019(3) 0.003(3) 0.006(3) -0.002(3)
N4 0.023(4) 0.028(4) 0.024(3) -0.010(3) 0.005(3) -0.011(3)
C2 0.015(4) 0.016(4) 0.020(4) 0.003(3) 0.002(3) 0.001(4)
C4 0.017(4) 0.020(4) 0.018(4) 0.006(4) -0.001(3) 0.004(4)
C5 0.016(4) 0.031(5) 0.015(4) -0.003(4) 0.000(3) 0.000(4)
C6 0.022(4) 0.018(4) 0.015(4) 0.002(4) -0.001(3) -0.003(3)
C21 0.022(4) 0.026(4) 0.035(5) -0.004(3) 0.009(3) 0.003(4)
C61 0.022(4) 0.016(4) 0.015(4) -0.001(3) 0.003(3) -0.005(3)
C62 0.032(5) 0.029(5) 0.023(5) -0.009(4) 0.007(4) 0.001(4)
C63 0.018(5) 0.044(5) 0.040(5) -0.003(4) 0.002(4) -0.005(5)
C64 0.028(5) 0.039(5) 0.031(5) 0.008(4) -0.002(4) -0.003(4)
C65 0.037(5) 0.033(5) 0.026(5) 0.005(4) 0.003(4) 0.002(4)
C66 0.028(5) 0.027(5) 0.025(4) 0.000(4) 0.008(3) -0.007(4)
C67 0.029(5) 0.020(4) 0.025(5) -0.009(4) 0.007(3) -0.006(3)

loop_
_atom_type_symbol
_atom_type_description
_atom_type_scat_dispersion_real
_atom_type_scat_dispersion_imag
_atom_type_scat_source
C C 0.0033 0.0016 'International Tables Vol C Tables 4.2.6.8 and 6.1.1.4'
H H 0.0000 0.0000 'International Tables Vol C Tables 4.2.6.8 and 6.1.1.4'
N N 0.0061 0.0033 'International Tables Vol C Tables 4.2.6.8 and 6.1.1.4'
O O 0.0106 0.0060 'International Tables Vol C Tables 4.2.6.8 and 6.1.1.4'
S S 0.1246 0.1234 'International Tables Vol C Tables 4.2.6.8 and 6.1.1.4'

loop_
_geom_angle_atom_site_label_1
_geom_angle_atom_site_label_2
_geom_angle_atom_site_label_3
_geom_angle
_geom_angle_publ_flag
C2 N1 C6 113.7(5) no
N1 C2 N3 128.9(6) no
N1 C2 S2 117.7(5) no
N3 C2 S2 113.4(5) no
C2 S2 C21 100.7(3) no
S2 C21 H21A 109.5 no
S2 C21 H21B 109.5 no
H21A C21 H21B 109.5 no
S2 C21 H21C 109.5 no
H21A C21 H21C 109.5 no
H21B C21 H21C 109.5 no
C2 N3 C4 115.7(5) no
N4 C4 N3 117.5(6) no
N4 C4 C5 122.1(6) no
N3 C4 C5 120.4(6) no
C4 N4 H4A 120.0 no
C4 N4 H4B 120.0 no
H4A N4 H4B 120.0 no
C6 C5 C4 116.1(6) no
C6 C5 H5 121.9 no
C4 C5 H5 121.9 no
N1 C6 C5 125.2(6) no
N1 C6 O6 117.8(6) no
C5 C6 O6 117.0(6) no
C6 O6 C67 117.0(5) no
O6 C67 C61 113.4(5) no
O6 C67 H67A 108.9 no
C61 C67 H67A 108.9 no
O6 C67 H67B 108.9 no
C61 C67 H67B 108.9 no
H67A C67 H67B 107.7 no
C62 C61 C66 118.1(6) no
C62 C61 C67 119.9(6) no
C66 C61 C67 121.9(6) no
C61 C62 C63 121.9(7) no
C61 C62 H62 119.0 no
C63 C62 H62 119.0 no
C62 C63 C64 119.9(7) no
C62 C63 H63 120.0 no
C64 C63 H63 120.0 no
C65 C64 C63 118.2(7) no
C65 C64 H64 120.9 no
C63 C64 H64 120.9 no
C64 C65 C66 122.0(7) no
C64 C65 H65 119.0 no
C66 C65 H65 119.0 no
C65 C66 C61 119.8(7) no
C65 C66 H66 120.1 no
C61 C66 H66 120.1 no

loop_
_geom_bond_atom_site_label_1
_geom_bond_atom_site_label_2
_geom_bond_site_symmetry_2
_geom_bond_distance
_geom_bond_publ_flag
N1 C2 . 1.324(8) no
N1 C6 . 1.333(8) no
C2 N3 . 1.332(8) no
C2 S2 . 1.781(7) no
S2 C21 . 1.798(7) no
C21 H21A . 0.98 no
C21 H21B . 0.98 no
C21 H21C . 0.98 no
N3 C4 . 1.364(8) no
C4 N4 . 1.345(8) no
C4 C5 . 1.410(9) no
N4 H4A . 0.88 no
N4 H4B . 0.88 no
C5 C6 . 1.366(9) no
C5 H5 . 0.95 no
C6 O6 . 1.367(8) no
O6 C67 . 1.456(7) no
C67 C61 . 1.505(9) no
C67 H67A . 0.99 no
C67 H67B . 0.99 no
C61 C62 . 1.380(9) no
C61 C66 . 1.397(9) no
C62 C63 . 1.389(10) no
C62 H62 . 0.95 no
C63 C64 . 1.393(10) no
C63 H63 . 0.95 no
C64 C65 . 1.379(10) no
C64 H64 . 0.95 no
C65 C66 . 1.387(9) no
C65 H65 . 0.95 no
C66 H66 . 0.95 no

loop_
_geom_hbond_atom_site_label_D
_geom_hbond_atom_site_label_H
_geom_hbond_atom_site_label_A
_geom_hbond_site_symmetry_A
_geom_hbond_distance_DH
_geom_hbond_distance_HA
_geom_hbond_distance_DA
_geom_hbond_angle_DHA
_geom_hbond_publ_flag
N4 H4A N3 3_666 0.88 2.16 3.044(8) 177 y
N4 H4B O6 2_655 0.88 2.40 3.209(7) 154 y

loop_
_geom_torsion_atom_site_label_1
_geom_torsion_atom_site_label_2
_geom_torsion_atom_site_label_3
_geom_torsion_atom_site_label_4
_geom_torsion
_geom_torsion_publ_flag
C6 N1 C2 N3 -1.2(9) no
C6 N1 C2 S2 178.0(4) no
N1 C2 S2 C21 -3.6(6) no
N3 C2 S2 C21 175.7(5) no
N1 C2 N3 C4 0.3(9) no
S2 C2 N3 C4 -178.9(4) no
C2 N3 C4 N4 -179.3(6) no
C2 N3 C4 C5 0.5(8) no
N4 C4 C5 C6 179.4(6) no
N3 C4 C5 C6 -0.5(9) no
C2 N1 C6 C5 1.3(9) no
C2 N1 C6 O6 -177.5(5) no
C4 C5 C6 N1 -0.5(10) no
C4 C5 C6 O6 178.2(5) no
N1 C6 O6 C67 -7.2(8) no
C5 C6 O6 C67 173.9(6) no
C6 O6 C67 C61 76.1(7) no
O6 C67 C61 C62 -155.4(6) no
O6 C67 C61 C66 27.2(8) no
C66 C61 C62 C63 0.2(10) no
C67 C61 C62 C63 -177.2(6) no
C61 C62 C63 C64 -0.9(11) no
C62 C63 C64 C65 1.5(10) no
C63 C64 C65 C66 -1.4(11) no
C64 C65 C66 C61 0.7(10) no
C62 C61 C66 C65 -0.1(9) no
C67 C61 C66 C65 177.3(6) no

loop_
_cod_related_entry_id
_cod_related_entry_database
_cod_related_entry_code
1 ChemSpider 272790
